data_4342928
loop_
_publ_author_name
'Butschke, Burkhard'
'Fillman, Kathlyn L.'
'Bendikov, Tatyana'
'Shimon, Linda J. W.'
'Diskin-Posner, Yael'
'Leitus, Gregory'
'Gorelsky, Serge I.'
'Neidig, Michael L.'
'Milstein, David'

_publ_section_title
;
 How Innocent are Potentially Redox Non-Innocent Ligands? Electronic
 Structure and Metal Oxidation States in Iron-PNN Complexes as a
 Representative Case Study.
;
_journal_issue 10
_journal_name_full 'Inorganic chemistry'
_journal_page_first 4909
_journal_page_last 4926
_journal_paper_doi 10.1021/acs.inorgchem.5b00509
_journal_volume 54
_journal_year 2015
_chemical_formula_sum 'C29 H31 Fe N3 O2'
_chemical_formula_weight 509.42
_chemical_name_systematic
; 
 ? 
;
_space_group_IT_number 14
_symmetry_cell_setting monoclinic
_symmetry_space_group_name_Hall '-P 2ybc'
_symmetry_space_group_name_H-M 'P 1 21/c 1'
_atom_sites_solution_hydrogens geom
_atom_sites_solution_primary direct
_atom_sites_solution_secondary difmap
_audit_creation_method SHELXL-97
_cell_angle_alpha 90.00
_cell_angle_beta 112.081(2)
_cell_angle_gamma 90.00
_cell_formula_units_Z 8
_cell_length_a 25.7087(14)
_cell_length_b 9.9124(5)
_cell_length_c 21.3648(11)
_cell_measurement_reflns_used 89103
_cell_measurement_temperature 298(2)
_cell_measurement_theta_max 30.64
_cell_measurement_theta_min 0.85
_cell_volume 5045.2(5)
_computing_cell_refinement APEX2
_computing_data_collection 'Collect package Bruker APEX2'
_computing_data_reduction APEX2
_computing_structure_refinement 'SHELXL-97 (Sheldrick, 1997)'
_computing_structure_solution 'SHELXS-97 (Sheldrick, 1990)'
_diffrn_ambient_temperature 298(2)
_diffrn_measured_fraction_theta_full 0.994
_diffrn_measured_fraction_theta_max 0.994
_diffrn_measurement_device_type 'Bruker APEX - II KappaCCD'
_diffrn_measurement_method 'phi and omega scans'
_diffrn_radiation_monochromator graphite
_diffrn_radiation_source 'fine-focus sealed tube'
_diffrn_radiation_type MoK\a
_diffrn_radiation_wavelength 0.71073
_diffrn_reflns_av_R_equivalents 0.0438
_diffrn_reflns_av_sigmaI/netI 0.0369
_diffrn_reflns_limit_h_max 35
_diffrn_reflns_limit_h_min -36
_diffrn_reflns_limit_k_max 14
_diffrn_reflns_limit_k_min -13
_diffrn_reflns_limit_l_max 30
_diffrn_reflns_limit_l_min -29
_diffrn_reflns_number 89018
_diffrn_reflns_theta_full 30.64
_diffrn_reflns_theta_max 30.64
_diffrn_reflns_theta_min 0.85
_exptl_absorpt_coefficient_mu 0.629
_exptl_absorpt_correction_T_max 0.7741
_exptl_absorpt_correction_T_min 0.7435
_exptl_absorpt_correction_type multi-scan
_exptl_absorpt_process_details 'Bruker APEX2'
_exptl_crystal_colour black
_exptl_crystal_density_diffrn 1.341
_exptl_crystal_density_method 'not measured'
_exptl_crystal_description prism
_exptl_crystal_F_000 2144
_exptl_crystal_size_max 0.50
_exptl_crystal_size_mid 0.48
_exptl_crystal_size_min 0.43
_refine_diff_density_max 0.517
_refine_diff_density_min -0.540
_refine_diff_density_rms 0.080
_refine_ls_extinction_method none
_refine_ls_goodness_of_fit_ref 1.085
_refine_ls_hydrogen_treatment constr
_refine_ls_matrix_type full
_refine_ls_number_parameters 647
_refine_ls_number_reflns 15489
_refine_ls_number_restraints 0
_refine_ls_restrained_S_all 1.085
_refine_ls_R_factor_all 0.0569
_refine_ls_R_factor_gt 0.0434
_refine_ls_shift/su_max 0.041
_refine_ls_shift/su_mean 0.000
_refine_ls_structure_factor_coef Fsqd
_refine_ls_weighting_details 'calc w=1/[\s^2^(Fo^2^)+(0.0309P)^2^+6.5206P] where P=(Fo^2^+2Fc^2^)/3'
_refine_ls_weighting_scheme calc
_refine_ls_wR_factor_gt 0.0999
_refine_ls_wR_factor_ref 0.1051
_reflns_number_gt 12734
_reflns_number_total 15489
_reflns_threshold_expression >2sigma(I)
_cod_data_source_file ic5b00509_si_002.cif
_cod_data_source_block compound7
_cod_depositor_comments
;
The following automatic conversions were performed:

'_symmetry_cell_setting' value 'Monoclinic' changed to 'monoclinic'
according to
/usr/data/users/saulius/crontab/automatic-downloads/rss-feeds/ACS/lib/dictionaries/cif_core.dic
dictionary named 'cif_core.dic' version 2.4.2 from 2011-04-26.

Automatic conversion script
Id: cif_fix_values 3271 2015-04-21 07:52:19Z andrius 

 Adding full bibliography for 4342923--4342928.cif.
;
_cod_original_sg_symbol_Hall -P2ybc
_cod_original_sg_symbol_H-M P2(1)/c
_cod_database_code 4342928

loop_
_symmetry_equiv_pos_as_xyz
'x, y, z'
'-x, y+1/2, -z+1/2'
'-x, -y, -z'
'x, -y-1/2, z-1/2'

loop_
_atom_site_label
_atom_site_type_symbol
_atom_site_fract_x
_atom_site_fract_y
_atom_site_fract_z
_atom_site_U_iso_or_equiv
_atom_site_adp_type
_atom_site_occupancy
_atom_site_symmetry_multiplicity
_atom_site_calc_flag
_atom_site_refinement_flags
Fe1 Fe 0.877321(10) 0.69348(2) 0.607057(12) 0.01029(6) Uani 1 1 d .
N1 N 0.83965(6) 0.85585(14) 0.58139(7) 0.0111(3) Uani 1 1 d .
N2 N 0.84066(6) 0.66709(14) 0.50971(7) 0.0120(3) Uani 1 1 d .
N3 N 0.90146(6) 0.78729(15) 0.69387(7) 0.0117(3) Uani 1 1 d .
C1 C 0.78112(8) 1.09740(18) 0.54325(9) 0.0168(3) Uani 1 1 d .
H1 H 0.7610 1.1775 0.5306 0.020 Uiso 1 1 calc R
C2 C 0.77726(7) 0.99941(18) 0.49473(9) 0.0150(3) Uani 1 1 d .
H2 H 0.7551 1.0144 0.4496 0.018 Uiso 1 1 calc R
C3 C 0.80679(7) 0.87941(17) 0.51446(9) 0.0117(3) Uani 1 1 d .
C4 C 0.80879(7) 0.76631(17) 0.47378(9) 0.0123(3) Uani 1 1 d .
C5 C 0.77786(8) 0.76305(19) 0.39858(9) 0.0169(3) Uani 1 1 d .
H5A H 0.7970 0.7041 0.3787 0.025 Uiso 1 1 calc R
H5B H 0.7764 0.8524 0.3806 0.025 Uiso 1 1 calc R
H5C H 0.7404 0.7306 0.3884 0.025 Uiso 1 1 calc R
C6 C 0.84406(7) 0.54450(17) 0.47525(9) 0.0131(3) Uani 1 1 d .
C7 C 0.88805(8) 0.52501(18) 0.45289(9) 0.0153(3) Uani 1 1 d .
C8 C 0.89074(8) 0.4025(2) 0.42174(9) 0.0192(4) Uani 1 1 d .
H8 H 0.9205 0.3873 0.4079 0.023 Uiso 1 1 calc R
C9 C 0.85027(9) 0.30279(19) 0.41084(9) 0.0201(4) Uani 1 1 d .
C10 C 0.80588(8) 0.32760(18) 0.43154(9) 0.0178(4) Uani 1 1 d .
H10 H 0.7782 0.2623 0.4237 0.021 Uiso 1 1 calc R
C11 C 0.80167(7) 0.44715(18) 0.46358(9) 0.0146(3) Uani 1 1 d .
C12 C 0.93039(8) 0.6336(2) 0.45774(10) 0.0213(4) Uani 1 1 d .
H11A H 0.9239 0.7098 0.4816 0.032 Uiso 1 1 calc R
H11B H 0.9267 0.6609 0.4131 0.032 Uiso 1 1 calc R
H11C H 0.9676 0.5994 0.4816 0.032 Uiso 1 1 calc R
C13 C 0.85348(10) 0.1718(2) 0.37668(11) 0.0292(5) Uani 1 1 d .
H13A H 0.8837 0.1761 0.3606 0.044 Uiso 1 1 calc R
H13B H 0.8188 0.1568 0.3393 0.044 Uiso 1 1 calc R
H13C H 0.8601 0.0990 0.4084 0.044 Uiso 1 1 calc R
C14 C 0.75171(8) 0.4724(2) 0.48266(10) 0.0195(4) Uani 1 1 d .
H14A H 0.7272 0.3955 0.4705 0.029 Uiso 1 1 calc R
H14B H 0.7318 0.5506 0.4592 0.029 Uiso 1 1 calc R
H14C H 0.7643 0.4871 0.5305 0.029 Uiso 1 1 calc R
C15 C 0.81522(7) 1.07483(17) 0.61072(9) 0.0149(3) Uani 1 1 d .
H15 H 0.8185 1.1403 0.6432 0.018 Uiso 1 1 calc R
C16 C 0.84423(7) 0.95343(17) 0.62907(9) 0.0123(3) Uani 1 1 d .
C17 C 0.88078(7) 0.90990(17) 0.69437(9) 0.0123(3) Uani 1 1 d .
C18 C 0.89428(8) 0.99488(19) 0.75639(9) 0.0175(3) Uani 1 1 d .
H18A H 0.8794 0.9529 0.7866 0.026 Uiso 1 1 calc R
H18B H 0.8778 1.0826 0.7439 0.026 Uiso 1 1 calc R
H18C H 0.9343 1.0036 0.7784 0.026 Uiso 1 1 calc R
C19 C 0.94023(7) 0.73443(17) 0.75725(9) 0.0124(3) Uani 1 1 d .
C20 C 0.91979(7) 0.66139(17) 0.79930(9) 0.0134(3) Uani 1 1 d .
C21 C 0.95824(8) 0.61004(18) 0.85968(9) 0.0152(3) Uani 1 1 d .
H21 H 0.9451 0.5603 0.8876 0.018 Uiso 1 1 calc R
C22 C 1.01575(8) 0.63099(18) 0.87939(9) 0.0161(3) Uani 1 1 d .
C23 C 1.03453(7) 0.70693(18) 0.83733(9) 0.0154(3) Uani 1 1 d .
H23 H 1.0728 0.7226 0.8503 0.018 Uiso 1 1 calc R
C24 C 0.99769(7) 0.76034(18) 0.77629(9) 0.0143(3) Uani 1 1 d .
C25 C 0.85769(8) 0.6445(2) 0.78197(10) 0.0203(4) Uani 1 1 d .
H25A H 0.8516 0.5966 0.8177 0.030 Uiso 1 1 calc R
H25B H 0.8416 0.5945 0.7406 0.030 Uiso 1 1 calc R
H25C H 0.8403 0.7317 0.7765 0.030 Uiso 1 1 calc R
C26 C 1.05648(9) 0.5728(2) 0.94495(10) 0.0243(4) Uani 1 1 d .
H26A H 1.0414 0.5827 0.9795 0.036 Uiso 1 1 calc R
H26B H 1.0916 0.6198 0.9581 0.036 Uiso 1 1 calc R
H26C H 1.0623 0.4788 0.9388 0.036 Uiso 1 1 calc R
C27 C 1.01964(8) 0.85021(19) 0.73495(10) 0.0186(4) Uani 1 1 d .
H27A H 1.0149 0.9429 0.7447 0.028 Uiso 1 1 calc R
H27B H 0.9993 0.8330 0.6878 0.028 Uiso 1 1 calc R
H27C H 1.0588 0.8320 0.7460 0.028 Uiso 1 1 calc R
C28 C 0.85720(8) 0.53561(18) 0.63162(9) 0.0154(3) Uani 1 1 d .
O1 O 0.84610(6) 0.43082(14) 0.64617(8) 0.0242(3) Uani 1 1 d .
C29 C 0.94445(8) 0.6278(2) 0.61583(9) 0.0180(4) Uani 1 1 d .
O2 O 0.98679(6) 0.57978(18) 0.62214(8) 0.0305(4) Uani 1 1 d .
Fe2 Fe 0.626535(10) 0.66929(2) 0.731288(13) 0.01171(6) Uani 1 1 d .
N4 N 0.66653(6) 0.82838(15) 0.74155(8) 0.0129(3) Uani 1 1 d .
N5 N 0.59784(6) 0.77087(15) 0.78988(8) 0.0138(3) Uani 1 1 d .
N6 N 0.65919(6) 0.64629(15) 0.66319(7) 0.0130(3) Uani 1 1 d .
C30 C 0.73160(8) 1.06027(19) 0.76240(10) 0.0201(4) Uani 1 1 d .
H30 H 0.7548 1.1356 0.7712 0.024 Uiso 1 1 calc R
C31 C 0.69425(8) 1.04411(19) 0.79516(10) 0.0182(4) Uani 1 1 d .
H31 H 0.6911 1.1107 0.8242 0.022 Uiso 1 1 calc R
C32 C 0.66174(7) 0.92787(18) 0.78412(9) 0.0144(3) Uani 1 1 d .
C33 C 0.62061(7) 0.89123(18) 0.81113(9) 0.0140(3) Uani 1 1 d .
C34 C 0.60413(8) 0.9807(2) 0.85693(10) 0.0194(4) Uani 1 1 d .
H34A H 0.5644 0.9963 0.8377 0.029 Uiso 1 1 calc R
H34B H 0.6236 1.0652 0.8623 0.029 Uiso 1 1 calc R
H34C H 0.6139 0.9380 0.9002 0.029 Uiso 1 1 calc R
C35 C 0.55601(7) 0.72237(17) 0.81403(9) 0.0134(3) Uani 1 1 d .
C36 C 0.57273(8) 0.65622(18) 0.87646(9) 0.0152(3) Uani 1 1 d .
C37 C 0.53116(8) 0.60453(18) 0.89704(9) 0.0163(3) Uani 1 1 d .
H37 H 0.5419 0.5596 0.9382 0.020 Uiso 1 1 calc R
C38 C 0.47440(8) 0.61807(18) 0.85814(10) 0.0161(3) Uani 1 1 d .
C39 C 0.45917(8) 0.68911(18) 0.79767(9) 0.0161(3) Uani 1 1 d .
H39 H 0.4213 0.7012 0.7718 0.019 Uiso 1 1 calc R
C40 C 0.49904(7) 0.74286(18) 0.77456(9) 0.0144(3) Uani 1 1 d .
C41 C 0.63367(8) 0.6433(2) 0.92205(10) 0.0231(4) Uani 1 1 d .
H41A H 0.6364 0.6166 0.9664 0.035 Uiso 1 1 calc R
H41B H 0.6521 0.7285 0.9247 0.035 Uiso 1 1 calc R
H41C H 0.6513 0.5765 0.9041 0.035 Uiso 1 1 calc R
C42 C 0.43075(9) 0.5559(2) 0.88060(11) 0.0249(4) Uani 1 1 d .
H42A H 0.4224 0.4663 0.8626 0.037 Uiso 1 1 calc R
H42B H 0.3972 0.6097 0.8644 0.037 Uiso 1 1 calc R
H42C H 0.4449 0.5523 0.9290 0.037 Uiso 1 1 calc R
C43 C 0.48083(8) 0.8268(2) 0.71127(10) 0.0191(4) Uani 1 1 d .
H43A H 0.4906 0.9195 0.7229 0.029 Uiso 1 1 calc R
H43B H 0.4409 0.8192 0.6880 0.029 Uiso 1 1 calc R
H43C H 0.4994 0.7953 0.6825 0.029 Uiso 1 1 calc R
C44 C 0.73399(8) 0.96317(19) 0.71645(10) 0.0185(4) Uani 1 1 d .
H44 H 0.7578 0.9748 0.6932 0.022 Uiso 1 1 calc R
C45 C 0.70060(7) 0.84896(18) 0.70563(9) 0.0145(3) Uani 1 1 d .
C46 C 0.69463(7) 0.74070(18) 0.65945(9) 0.0140(3) Uani 1 1 d .
C47 C 0.72447(8) 0.7371(2) 0.61125(10) 0.0191(4) Uani 1 1 d .
H47A H 0.7600 0.6926 0.6322 0.029 Uiso 1 1 calc R
H47B H 0.7305 0.8276 0.5994 0.029 Uiso 1 1 calc R
H47C H 0.7021 0.6888 0.5712 0.029 Uiso 1 1 calc R
C48 C 0.64858(7) 0.53344(18) 0.61772(9) 0.0144(3) Uani 1 1 d .
C49 C 0.68371(8) 0.42084(19) 0.63570(10) 0.0174(3) Uani 1 1 d .
C50 C 0.67201(10) 0.3122(2) 0.59063(11) 0.0247(4) Uani 1 1 d .
H50 H 0.6950 0.2364 0.6022 0.030 Uiso 1 1 calc R
C51 C 0.62700(10) 0.3150(2) 0.52927(11) 0.0293(5) Uani 1 1 d .
C52 C 0.59310(9) 0.4286(2) 0.51260(10) 0.0271(5) Uani 1 1 d .
H52 H 0.5628 0.4307 0.4715 0.032 Uiso 1 1 calc R
C53 C 0.60305(8) 0.5397(2) 0.55542(10) 0.0198(4) Uani 1 1 d .
C54 C 0.73372(8) 0.4139(2) 0.70123(11) 0.0237(4) Uani 1 1 d .
H54A H 0.7237 0.3659 0.7341 0.036 Uiso 1 1 calc R
H54B H 0.7455 0.5036 0.7172 0.036 Uiso 1 1 calc R
H54C H 0.7639 0.3676 0.6942 0.036 Uiso 1 1 calc R
C55 C 0.61626(14) 0.1972(3) 0.48113(14) 0.0472(7) Uani 1 1 d .
H55A H 0.5766 0.1882 0.4562 0.071 Uiso 1 1 calc R
H55B H 0.6305 0.1160 0.5063 0.071 Uiso 1 1 calc R
H55C H 0.6349 0.2125 0.4503 0.071 Uiso 1 1 calc R
C56 C 0.56730(9) 0.6644(2) 0.53419(11) 0.0284(5) Uani 1 1 d .
H56A H 0.5383 0.6500 0.4906 0.043 Uiso 1 1 calc R
H56B H 0.5902 0.7393 0.5319 0.043 Uiso 1 1 calc R
H56C H 0.5506 0.6835 0.5665 0.043 Uiso 1 1 calc R
C57 C 0.56342(8) 0.58136(19) 0.68384(9) 0.0166(3) Uani 1 1 d .
O3 O 0.52393(6) 0.52113(16) 0.65249(8) 0.0249(3) Uani 1 1 d .
C58 C 0.65616(8) 0.52845(19) 0.78443(10) 0.0183(4) Uani 1 1 d .
O4 O 0.67391(7) 0.43477(15) 0.81804(8) 0.0295(3) Uani 1 1 d .

loop_
_atom_site_aniso_label
_atom_site_aniso_U_11
_atom_site_aniso_U_22
_atom_site_aniso_U_33
_atom_site_aniso_U_23
_atom_site_aniso_U_13
_atom_site_aniso_U_12
Fe1 0.00993(11) 0.00972(11) 0.01042(11) 0.00027(8) 0.00294(9) 0.00118(8)
N1 0.0103(6) 0.0103(6) 0.0124(7) 0.0005(5) 0.0040(5) 0.0001(5)
N2 0.0126(6) 0.0112(6) 0.0122(7) -0.0003(5) 0.0047(5) 0.0003(5)
N3 0.0109(6) 0.0131(6) 0.0104(6) -0.0006(5) 0.0030(5) -0.0007(5)
C1 0.0190(9) 0.0127(8) 0.0191(9) 0.0034(6) 0.0077(7) 0.0050(6)
C2 0.0160(8) 0.0141(8) 0.0139(8) 0.0034(6) 0.0044(7) 0.0019(6)
C3 0.0109(7) 0.0126(7) 0.0120(8) 0.0015(6) 0.0047(6) -0.0005(6)
C4 0.0114(7) 0.0121(7) 0.0130(8) 0.0005(6) 0.0040(6) -0.0010(6)
C5 0.0193(9) 0.0167(8) 0.0129(8) 0.0004(6) 0.0039(7) 0.0002(7)
C6 0.0154(8) 0.0117(7) 0.0107(7) 0.0010(6) 0.0034(6) 0.0029(6)
C7 0.0168(8) 0.0180(8) 0.0111(8) 0.0020(6) 0.0051(7) 0.0021(6)
C8 0.0221(9) 0.0219(9) 0.0147(8) 0.0006(7) 0.0080(7) 0.0090(7)
C9 0.0285(10) 0.0157(8) 0.0138(8) -0.0008(7) 0.0053(7) 0.0079(7)
C10 0.0208(9) 0.0125(8) 0.0161(8) 0.0006(6) 0.0026(7) -0.0004(7)
C11 0.0159(8) 0.0135(8) 0.0127(8) 0.0008(6) 0.0034(7) 0.0004(6)
C12 0.0223(9) 0.0245(9) 0.0222(10) 0.0016(8) 0.0139(8) -0.0026(8)
C13 0.0399(13) 0.0211(10) 0.0226(10) -0.0069(8) 0.0070(9) 0.0099(9)
C14 0.0152(8) 0.0205(9) 0.0230(9) -0.0018(7) 0.0074(7) -0.0023(7)
C15 0.0165(8) 0.0111(7) 0.0184(8) -0.0007(6) 0.0083(7) 0.0007(6)
C16 0.0113(7) 0.0108(7) 0.0155(8) -0.0002(6) 0.0057(6) -0.0009(6)
C17 0.0111(7) 0.0124(7) 0.0130(8) -0.0009(6) 0.0040(6) -0.0018(6)
C18 0.0204(9) 0.0158(8) 0.0140(8) -0.0036(6) 0.0040(7) 0.0003(7)
C19 0.0128(8) 0.0112(7) 0.0118(7) -0.0010(6) 0.0031(6) 0.0005(6)
C20 0.0142(8) 0.0135(8) 0.0128(8) -0.0016(6) 0.0054(6) 0.0001(6)
C21 0.0200(9) 0.0147(8) 0.0124(8) 0.0007(6) 0.0077(7) 0.0015(6)
C22 0.0172(8) 0.0159(8) 0.0125(8) -0.0004(6) 0.0025(7) 0.0028(6)
C23 0.0108(7) 0.0173(8) 0.0154(8) -0.0022(6) 0.0019(6) -0.0002(6)
C24 0.0147(8) 0.0133(8) 0.0144(8) -0.0003(6) 0.0051(7) -0.0010(6)
C25 0.0163(9) 0.0285(10) 0.0176(9) 0.0010(7) 0.0083(7) -0.0023(7)
C26 0.0229(10) 0.0308(11) 0.0151(9) 0.0058(8) 0.0025(8) 0.0046(8)
C27 0.0155(8) 0.0198(9) 0.0192(9) 0.0034(7) 0.0050(7) -0.0045(7)
C28 0.0155(8) 0.0164(8) 0.0134(8) -0.0004(6) 0.0044(7) 0.0024(6)
O1 0.0292(8) 0.0158(6) 0.0270(8) 0.0037(6) 0.0100(6) -0.0012(6)
C29 0.0175(8) 0.0233(9) 0.0124(8) -0.0005(7) 0.0045(7) 0.0029(7)
O2 0.0179(7) 0.0489(10) 0.0236(8) 0.0017(7) 0.0067(6) 0.0140(7)
Fe2 0.01152(11) 0.01107(11) 0.01390(12) -0.00072(9) 0.00635(9) -0.00155(9)
N4 0.0110(6) 0.0121(6) 0.0156(7) 0.0000(5) 0.0050(6) -0.0010(5)
N5 0.0123(7) 0.0153(7) 0.0153(7) -0.0003(5) 0.0068(6) -0.0007(5)
N6 0.0118(6) 0.0146(7) 0.0132(7) -0.0006(5) 0.0055(6) -0.0012(5)
C30 0.0195(9) 0.0158(8) 0.0241(10) -0.0014(7) 0.0069(8) -0.0073(7)
C31 0.0177(8) 0.0146(8) 0.0212(9) -0.0030(7) 0.0059(7) -0.0020(7)
C32 0.0129(8) 0.0136(8) 0.0158(8) -0.0011(6) 0.0044(7) 0.0003(6)
C33 0.0129(8) 0.0148(8) 0.0138(8) -0.0007(6) 0.0043(6) 0.0008(6)
C34 0.0166(9) 0.0196(9) 0.0236(10) -0.0053(7) 0.0093(8) -0.0011(7)
C35 0.0139(8) 0.0135(7) 0.0149(8) -0.0019(6) 0.0077(7) -0.0002(6)
C36 0.0153(8) 0.0160(8) 0.0143(8) -0.0008(6) 0.0055(7) 0.0006(6)
C37 0.0218(9) 0.0142(8) 0.0154(8) -0.0003(6) 0.0099(7) -0.0008(7)
C38 0.0193(9) 0.0139(8) 0.0190(9) -0.0034(6) 0.0116(7) -0.0027(6)
C39 0.0130(8) 0.0173(8) 0.0190(9) -0.0022(7) 0.0071(7) -0.0006(6)
C40 0.0153(8) 0.0128(8) 0.0161(8) -0.0006(6) 0.0070(7) 0.0016(6)
C41 0.0171(9) 0.0342(11) 0.0164(9) 0.0031(8) 0.0045(7) 0.0022(8)
C42 0.0231(10) 0.0302(11) 0.0268(10) 0.0003(8) 0.0156(9) -0.0050(8)
C43 0.0172(9) 0.0210(9) 0.0199(9) 0.0041(7) 0.0078(7) 0.0033(7)
C44 0.0159(8) 0.0184(9) 0.0234(9) 0.0005(7) 0.0098(7) -0.0048(7)
C45 0.0123(8) 0.0148(8) 0.0167(8) 0.0017(6) 0.0059(7) -0.0004(6)
C46 0.0111(7) 0.0159(8) 0.0154(8) 0.0004(6) 0.0053(6) 0.0003(6)
C47 0.0176(9) 0.0227(9) 0.0209(9) -0.0004(7) 0.0117(7) -0.0022(7)
C48 0.0160(8) 0.0157(8) 0.0139(8) -0.0015(6) 0.0083(7) -0.0039(6)
C49 0.0175(8) 0.0174(8) 0.0199(9) -0.0014(7) 0.0099(7) -0.0033(7)
C50 0.0345(11) 0.0164(9) 0.0309(11) -0.0050(8) 0.0212(9) -0.0048(8)
C51 0.0426(13) 0.0276(11) 0.0245(10) -0.0116(8) 0.0206(10) -0.0180(9)
C52 0.0293(11) 0.0377(12) 0.0141(9) -0.0035(8) 0.0081(8) -0.0171(9)
C53 0.0182(9) 0.0268(10) 0.0146(8) 0.0020(7) 0.0064(7) -0.0074(7)
C54 0.0186(9) 0.0210(9) 0.0304(11) 0.0012(8) 0.0079(8) 0.0050(7)
C55 0.076(2) 0.0377(14) 0.0355(14) -0.0224(11) 0.0294(14) -0.0267(14)
C56 0.0215(10) 0.0394(12) 0.0224(10) 0.0140(9) 0.0062(8) 0.0014(9)
C57 0.0164(8) 0.0189(8) 0.0182(9) -0.0010(7) 0.0105(7) -0.0010(7)
O3 0.0192(7) 0.0295(8) 0.0271(8) -0.0054(6) 0.0099(6) -0.0096(6)
C58 0.0205(9) 0.0176(8) 0.0191(9) -0.0014(7) 0.0101(7) -0.0017(7)
O4 0.0420(9) 0.0214(7) 0.0271(8) 0.0064(6) 0.0152(7) 0.0080(7)

loop_
_atom_type_symbol
_atom_type_description
_atom_type_scat_dispersion_real
_atom_type_scat_dispersion_imag
_atom_type_scat_source
C C 0.0033 0.0016 'International Tables Vol C Tables 4.2.6.8 and 6.1.1.4'
H H 0.0000 0.0000 'International Tables Vol C Tables 4.2.6.8 and 6.1.1.4'
N N 0.0061 0.0033 'International Tables Vol C Tables 4.2.6.8 and 6.1.1.4'
O O 0.0106 0.0060 'International Tables Vol C Tables 4.2.6.8 and 6.1.1.4'
Fe Fe 0.3463 0.8444 'International Tables Vol C Tables 4.2.6.8 and 6.1.1.4'

loop_
_geom_angle_atom_site_label_1
_geom_angle_atom_site_label_2
_geom_angle_atom_site_label_3
_geom_angle
C29 Fe1 C28 91.43(9)
C29 Fe1 N1 136.42(8)
C28 Fe1 N1 132.14(7)
C29 Fe1 N2 97.08(7)
C28 Fe1 N2 96.80(7)
N1 Fe1 N2 79.14(6)
C29 Fe1 N3 97.13(7)
C28 Fe1 N3 99.30(7)
N1 Fe1 N3 79.15(6)
N2 Fe1 N3 158.19(6)
C16 N1 C3 119.76(14)
C16 N1 Fe1 120.10(12)
C3 N1 Fe1 120.14(11)
C4 N2 C6 118.25(15)
C4 N2 Fe1 117.63(12)
C6 N2 Fe1 124.06(11)
C17 N3 C19 117.49(14)
C17 N3 Fe1 117.22(12)
C19 N3 Fe1 125.28(11)
C15 C1 C2 119.81(16)
C15 C1 H1 120.1
C2 C1 H1 120.1
C3 C2 C1 119.48(16)
C3 C2 H2 120.3
C1 C2 H2 120.3
N1 C3 C2 120.75(16)
N1 C3 C4 110.42(15)
C2 C3 C4 128.82(16)
N2 C4 C3 112.66(15)
N2 C4 C5 124.58(16)
C3 C4 C5 122.76(15)
C4 C5 H5A 109.5
C4 C5 H5B 109.5
H5A C5 H5B 109.5
C4 C5 H5C 109.5
H5A C5 H5C 109.5
H5B C5 H5C 109.5
C7 C6 C11 121.18(16)
C7 C6 N2 120.26(16)
C11 C6 N2 118.55(15)
C6 C7 C8 118.28(17)
C6 C7 C12 122.31(17)
C8 C7 C12 119.31(17)
C9 C8 C7 121.96(18)
C9 C8 H8 119.0
C7 C8 H8 119.0
C8 C9 C10 118.21(17)
C8 C9 C13 121.33(19)
C10 C9 C13 120.45(19)
C9 C10 C11 122.06(18)
C9 C10 H10 119.0
C11 C10 H10 119.0
C10 C11 C6 118.22(17)
C10 C11 C14 120.37(16)
C6 C11 C14 121.37(16)
C7 C12 H11A 109.5
C7 C12 H11B 109.5
H11A C12 H11B 109.5
C7 C12 H11C 109.5
H11A C12 H11C 109.5
H11B C12 H11C 109.5
C9 C13 H13A 109.5
C9 C13 H13B 109.5
H13A C13 H13B 109.5
C9 C13 H13C 109.5
H13A C13 H13C 109.5
H13B C13 H13C 109.5
C11 C14 H14A 109.5
C11 C14 H14B 109.5
H14A C14 H14B 109.5
C11 C14 H14C 109.5
H14A C14 H14C 109.5
H14B C14 H14C 109.5
C16 C15 C1 119.45(16)
C16 C15 H15 120.3
C1 C15 H15 120.3
N1 C16 C15 120.72(16)
N1 C16 C17 110.68(15)
C15 C16 C17 128.60(16)
N3 C17 C16 112.82(15)
N3 C17 C18 124.18(16)
C16 C17 C18 123.00(15)
C17 C18 H18A 109.5
C17 C18 H18B 109.5
H18A C18 H18B 109.5
C17 C18 H18C 109.5
H18A C18 H18C 109.5
H18B C18 H18C 109.5
C24 C19 C20 121.16(16)
C24 C19 N3 119.11(15)
C20 C19 N3 119.71(15)
C21 C20 C19 118.41(16)
C21 C20 C25 120.30(16)
C19 C20 C25 121.21(16)
C22 C21 C20 121.92(17)
C22 C21 H21 119.0
C20 C21 H21 119.0
C23 C22 C21 118.20(16)
C23 C22 C26 121.15(17)
C21 C22 C26 120.65(17)
C22 C23 C24 122.05(16)
C22 C23 H23 119.0
C24 C23 H23 119.0
C23 C24 C19 118.21(16)
C23 C24 C27 120.01(16)
C19 C24 C27 121.67(16)
C20 C25 H25A 109.5
C20 C25 H25B 109.5
H25A C25 H25B 109.5
C20 C25 H25C 109.5
H25A C25 H25C 109.5
H25B C25 H25C 109.5
C22 C26 H26A 109.5
C22 C26 H26B 109.5
H26A C26 H26B 109.5
C22 C26 H26C 109.5
H26A C26 H26C 109.5
H26B C26 H26C 109.5
C24 C27 H27A 109.5
C24 C27 H27B 109.5
H27A C27 H27B 109.5
C24 C27 H27C 109.5
H27A C27 H27C 109.5
H27B C27 H27C 109.5
O1 C28 Fe1 176.50(17)
O2 C29 Fe1 176.76(19)
C58 Fe2 C57 93.38(9)
C58 Fe2 N4 120.50(8)
C57 Fe2 N4 146.10(8)
C58 Fe2 N6 100.57(8)
C57 Fe2 N6 94.23(7)
N4 Fe2 N6 79.15(6)
C58 Fe2 N5 99.76(8)
C57 Fe2 N5 97.70(7)
N4 Fe2 N5 79.15(6)
N6 Fe2 N5 155.71(6)
C32 N4 C45 119.63(15)
C32 N4 Fe2 120.30(12)
C45 N4 Fe2 120.06(12)
C33 N5 C35 117.98(15)
C33 N5 Fe2 117.17(12)
C35 N5 Fe2 124.78(12)
C46 N6 C48 117.84(15)
C46 N6 Fe2 117.40(12)
C48 N6 Fe2 124.75(11)
C44 C30 C31 119.73(17)
C44 C30 H30 120.1
C31 C30 H30 120.1
C32 C31 C30 119.58(17)
C32 C31 H31 120.2
C30 C31 H31 120.2
N4 C32 C31 120.52(16)
N4 C32 C33 110.36(15)
C31 C32 C33 129.12(17)
N5 C33 C32 112.79(15)
N5 C33 C34 123.93(16)
C32 C33 C34 123.26(16)
C33 C34 H34A 109.5
C33 C34 H34B 109.5
H34A C34 H34B 109.5
C33 C34 H34C 109.5
H34A C34 H34C 109.5
H34B C34 H34C 109.5
C36 C35 C40 121.16(16)
C36 C35 N5 119.63(16)
C40 C35 N5 119.21(16)
C37 C36 C35 118.30(16)
C37 C36 C41 119.85(17)
C35 C36 C41 121.83(16)
C38 C37 C36 122.18(17)
C38 C37 H37 118.9
C36 C37 H37 118.9
C37 C38 C39 118.06(16)
C37 C38 C42 120.70(17)
C39 C38 C42 121.24(17)
C38 C39 C40 122.15(17)
C38 C39 H39 118.9
C40 C39 H39 118.9
C39 C40 C35 118.05(16)
C39 C40 C43 120.38(16)
C35 C40 C43 121.47(16)
C36 C41 H41A 109.5
C36 C41 H41B 109.5
H41A C41 H41B 109.5
C36 C41 H41C 109.5
H41A C41 H41C 109.5
H41B C41 H41C 109.5
C38 C42 H42A 109.5
C38 C42 H42B 109.5
H42A C42 H42B 109.5
C38 C42 H42C 109.5
H42A C42 H42C 109.5
H42B C42 H42C 109.5
C40 C43 H43A 109.5
C40 C43 H43B 109.5
H43A C43 H43B 109.5
C40 C43 H43C 109.5
H43A C43 H43C 109.5
H43B C43 H43C 109.5
C45 C44 C30 119.55(17)
C45 C44 H44 120.2
C30 C44 H44 120.2
N4 C45 C44 120.71(17)
N4 C45 C46 110.35(15)
C44 C45 C46 128.94(17)
N6 C46 C45 112.72(15)
N6 C46 C47 124.36(16)
C45 C46 C47 122.92(16)
C46 C47 H47A 109.5
C46 C47 H47B 109.5
H47A C47 H47B 109.5
C46 C47 H47C 109.5
H47A C47 H47C 109.5
H47B C47 H47C 109.5
C49 C48 C53 121.25(17)
C49 C48 N6 119.80(16)
C53 C48 N6 118.95(17)
C48 C49 C50 118.44(18)
C48 C49 C54 122.07(17)
C50 C49 C54 119.48(18)
C51 C50 C49 121.5(2)
C51 C50 H50 119.2
C49 C50 H50 119.2
C50 C51 C52 118.72(19)
C50 C51 C55 120.2(2)
C52 C51 C55 121.1(2)
C51 C52 C53 122.1(2)
C51 C52 H52 119.0
C53 C52 H52 119.0
C52 C53 C48 117.97(19)
C52 C53 C56 120.72(19)
C48 C53 C56 121.26(18)
C49 C54 H54A 109.5
C49 C54 H54B 109.5
H54A C54 H54B 109.5
C49 C54 H54C 109.5
H54A C54 H54C 109.5
H54B C54 H54C 109.5
C51 C55 H55A 109.5
C51 C55 H55B 109.5
H55A C55 H55B 109.5
C51 C55 H55C 109.5
H55A C55 H55C 109.5
H55B C55 H55C 109.5
C53 C56 H56A 109.5
C53 C56 H56B 109.5
H56A C56 H56B 109.5
C53 C56 H56C 109.5
H56A C56 H56C 109.5
H56B C56 H56C 109.5
O3 C57 Fe2 177.35(17)
O4 C58 Fe2 177.92(19)

loop_
_geom_bond_atom_site_label_1
_geom_bond_atom_site_label_2
_geom_bond_distance
Fe1 C29 1.7871(19)
Fe1 C28 1.7877(19)
Fe1 N1 1.8519(14)
Fe1 N2 1.9516(15)
Fe1 N3 1.9556(15)
N1 C16 1.377(2)
N1 C3 1.380(2)
N2 C4 1.325(2)
N2 C6 1.440(2)
N3 C17 1.328(2)
N3 C19 1.445(2)
C1 C15 1.395(3)
C1 C2 1.397(3)
C1 H1 0.9300
C2 C3 1.389(2)
C2 H2 0.9300
C3 C4 1.431(2)
C4 C5 1.501(2)
C5 H5A 0.9600
C5 H5B 0.9600
C5 H5C 0.9600
C6 C7 1.397(2)
C6 C11 1.406(2)
C7 C8 1.399(3)
C7 C12 1.507(3)
C8 C9 1.390(3)
C8 H8 0.9300
C9 C10 1.392(3)
C9 C13 1.507(3)
C10 C11 1.393(2)
C10 H10 0.9300
C11 C14 1.507(3)
C12 H11A 0.9600
C12 H11B 0.9600
C12 H11C 0.9600
C13 H13A 0.9600
C13 H13B 0.9600
C13 H13C 0.9600
C14 H14A 0.9600
C14 H14B 0.9600
C14 H14C 0.9600
C15 C16 1.392(2)
C15 H15 0.9300
C16 C17 1.425(2)
C17 C18 1.497(2)
C18 H18A 0.9600
C18 H18B 0.9600
C18 H18C 0.9600
C19 C24 1.401(2)
C19 C20 1.401(2)
C20 C21 1.393(2)
C20 C25 1.506(2)
C21 C22 1.392(3)
C21 H21 0.9300
C22 C23 1.390(3)
C22 C26 1.513(3)
C23 C24 1.396(2)
C23 H23 0.9300
C24 C27 1.506(2)
C25 H25A 0.9600
C25 H25B 0.9600
C25 H25C 0.9600
C26 H26A 0.9600
C26 H26B 0.9600
C26 H26C 0.9600
C27 H27A 0.9600
C27 H27B 0.9600
C27 H27C 0.9600
C28 O1 1.151(2)
C29 O2 1.149(2)
Fe2 C58 1.780(2)
Fe2 C57 1.7843(19)
Fe2 N4 1.8501(15)
Fe2 N6 1.9473(15)
Fe2 N5 1.9543(15)
N4 C32 1.378(2)
N4 C45 1.380(2)
N5 C33 1.331(2)
N5 C35 1.439(2)
N6 C46 1.329(2)
N6 C48 1.439(2)
C30 C44 1.393(3)
C30 C31 1.394(3)
C30 H30 0.9300
C31 C32 1.390(2)
C31 H31 0.9300
C32 C33 1.429(2)
C33 C34 1.495(2)
C34 H34A 0.9600
C34 H34B 0.9600
C34 H34C 0.9600
C35 C36 1.401(2)
C35 C40 1.403(2)
C36 C37 1.397(2)
C36 C41 1.507(3)
C37 C38 1.388(3)
C37 H37 0.9300
C38 C39 1.392(3)
C38 C42 1.508(3)
C39 C40 1.399(2)
C39 H39 0.9300
C40 C43 1.505(3)
C41 H41A 0.9600
C41 H41B 0.9600
C41 H41C 0.9600
C42 H42A 0.9600
C42 H42B 0.9600
C42 H42C 0.9600
C43 H43A 0.9600
C43 H43B 0.9600
C43 H43C 0.9600
C44 C45 1.387(2)
C44 H44 0.9300
C45 C46 1.426(3)
C46 C47 1.498(2)
C47 H47A 0.9600
C47 H47B 0.9600
C47 H47C 0.9600
C48 C49 1.396(3)
C48 C53 1.405(3)
C49 C50 1.400(3)
C49 C54 1.505(3)
C50 C51 1.385(3)
C50 H50 0.9300
C51 C52 1.386(3)
C51 C55 1.512(3)
C52 C53 1.393(3)
C52 H52 0.9300
C53 C56 1.505(3)
C54 H54A 0.9600
C54 H54B 0.9600
C54 H54C 0.9600
C55 H55A 0.9600
C55 H55B 0.9600
C55 H55C 0.9600
C56 H56A 0.9600
C56 H56B 0.9600
C56 H56C 0.9600
C57 O3 1.151(2)
C58 O4 1.157(2)

loop_
_geom_torsion_atom_site_label_1
_geom_torsion_atom_site_label_2
_geom_torsion_atom_site_label_3
_geom_torsion_atom_site_label_4
_geom_torsion
C29 Fe1 N1 C16 -90.41(16)
C28 Fe1 N1 C16 91.33(15)
N2 Fe1 N1 C16 -179.30(14)
N3 Fe1 N1 C16 -1.45(12)
C29 Fe1 N1 C3 89.74(16)
C28 Fe1 N1 C3 -88.52(15)
N2 Fe1 N1 C3 0.86(12)
N3 Fe1 N1 C3 178.71(13)
C29 Fe1 N2 C4 -136.38(14)
C28 Fe1 N2 C4 131.32(13)
N1 Fe1 N2 C4 -0.37(13)
N3 Fe1 N2 C4 -6.1(2)
C29 Fe1 N2 C6 46.65(15)
C28 Fe1 N2 C6 -45.65(14)
N1 Fe1 N2 C6 -177.34(14)
N3 Fe1 N2 C6 176.97(15)
C29 Fe1 N3 C17 137.39(14)
C28 Fe1 N3 C17 -129.98(13)
N1 Fe1 N3 C17 1.39(12)
N2 Fe1 N3 C17 7.1(2)
C29 Fe1 N3 C19 -42.11(15)
C28 Fe1 N3 C19 50.52(15)
N1 Fe1 N3 C19 -178.11(14)
N2 Fe1 N3 C19 -172.42(15)
C15 C1 C2 C3 1.1(3)
C16 N1 C3 C2 -1.4(2)
Fe1 N1 C3 C2 178.47(13)
C16 N1 C3 C4 179.01(14)
Fe1 N1 C3 C4 -1.15(19)
C1 C2 C3 N1 0.2(3)
C1 C2 C3 C4 179.79(17)
C6 N2 C4 C3 177.02(14)
Fe1 N2 C4 C3 -0.14(19)
C6 N2 C4 C5 -3.1(2)
Fe1 N2 C4 C5 179.71(13)
N1 C3 C4 N2 0.8(2)
C2 C3 C4 N2 -178.82(17)
N1 C3 C4 C5 -179.09(15)
C2 C3 C4 C5 1.3(3)
C4 N2 C6 C7 95.3(2)
Fe1 N2 C6 C7 -87.76(18)
C4 N2 C6 C11 -83.4(2)
Fe1 N2 C6 C11 93.53(17)
C11 C6 C7 C8 -3.5(3)
N2 C6 C7 C8 177.82(16)
C11 C6 C7 C12 173.04(17)
N2 C6 C7 C12 -5.6(3)
C6 C7 C8 C9 2.0(3)
C12 C7 C8 C9 -174.67(18)
C7 C8 C9 C10 0.3(3)
C7 C8 C9 C13 179.47(18)
C8 C9 C10 C11 -1.2(3)
C13 C9 C10 C11 179.64(18)
C9 C10 C11 C6 -0.3(3)
C9 C10 C11 C14 177.51(17)
C7 C6 C11 C10 2.7(3)
N2 C6 C11 C10 -178.63(16)
C7 C6 C11 C14 -175.07(17)
N2 C6 C11 C14 3.6(3)
C2 C1 C15 C16 -1.2(3)
C3 N1 C16 C15 1.2(2)
Fe1 N1 C16 C15 -178.64(13)
C3 N1 C16 C17 -178.89(15)
Fe1 N1 C16 C17 1.27(19)
C1 C15 C16 N1 0.1(3)
C1 C15 C16 C17 -179.80(17)
C19 N3 C17 C16 178.45(14)
Fe1 N3 C17 C16 -1.08(19)
C19 N3 C17 C18 -1.2(2)
Fe1 N3 C17 C18 179.28(13)
N1 C16 C17 N3 -0.1(2)
C15 C16 C17 N3 179.85(17)
N1 C16 C17 C18 179.59(16)
C15 C16 C17 C18 -0.5(3)
C17 N3 C19 C24 -89.0(2)
Fe1 N3 C19 C24 90.46(18)
C17 N3 C19 C20 89.3(2)
Fe1 N3 C19 C20 -91.17(18)
C24 C19 C20 C21 -2.5(3)
N3 C19 C20 C21 179.12(15)
C24 C19 C20 C25 174.23(17)
N3 C19 C20 C25 -4.1(3)
C19 C20 C21 C22 0.9(3)
C25 C20 C21 C22 -175.89(17)
C20 C21 C22 C23 0.8(3)
C20 C21 C22 C26 -179.41(17)
C21 C22 C23 C24 -0.9(3)
C26 C22 C23 C24 179.30(18)
C22 C23 C24 C19 -0.7(3)
C22 C23 C24 C27 175.59(17)
C20 C19 C24 C23 2.4(3)
N3 C19 C24 C23 -179.22(15)
C20 C19 C24 C27 -173.79(17)
N3 C19 C24 C27 4.6(3)
C58 Fe2 N4 C32 -90.55(15)
C57 Fe2 N4 C32 92.14(18)
N6 Fe2 N4 C32 173.49(14)
N5 Fe2 N4 C32 4.47(13)
C58 Fe2 N4 C45 90.59(15)
C57 Fe2 N4 C45 -86.72(18)
N6 Fe2 N4 C45 -5.37(13)
N5 Fe2 N4 C45 -174.39(14)
C58 Fe2 N5 C33 115.69(14)
C57 Fe2 N5 C33 -149.51(14)
N4 Fe2 N5 C33 -3.74(13)
N6 Fe2 N5 C33 -30.8(2)
C58 Fe2 N5 C35 -61.26(15)
C57 Fe2 N5 C35 33.53(15)
N4 Fe2 N5 C35 179.31(15)
N6 Fe2 N5 C35 152.25(15)
C58 Fe2 N6 C46 -114.91(14)
C57 Fe2 N6 C46 150.86(14)
N4 Fe2 N6 C46 4.43(13)
N5 Fe2 N6 C46 31.5(2)
C58 Fe2 N6 C48 63.80(15)
C57 Fe2 N6 C48 -30.43(15)
N4 Fe2 N6 C48 -176.86(15)
N5 Fe2 N6 C48 -149.81(15)
C44 C30 C31 C32 3.2(3)
C45 N4 C32 C31 -5.0(3)
Fe2 N4 C32 C31 176.09(14)
C45 N4 C32 C33 174.51(15)
Fe2 N4 C32 C33 -4.4(2)
C30 C31 C32 N4 0.5(3)
C30 C31 C32 C33 -178.96(19)
C35 N5 C33 C32 179.60(15)
Fe2 N5 C33 C32 2.4(2)
C35 N5 C33 C34 -1.9(3)
Fe2 N5 C33 C34 -179.04(14)
N4 C32 C33 N5 1.0(2)
C31 C32 C33 N5 -179.49(18)
N4 C32 C33 C34 -177.54(16)
C31 C32 C33 C34 2.0(3)
C33 N5 C35 C36 -84.4(2)
Fe2 N5 C35 C36 92.57(18)
C33 N5 C35 C40 95.4(2)
Fe2 N5 C35 C40 -87.70(18)
C40 C35 C36 C37 3.3(3)
N5 C35 C36 C37 -176.95(16)
C40 C35 C36 C41 -174.95(17)
N5 C35 C36 C41 4.8(3)
C35 C36 C37 C38 -0.7(3)
C41 C36 C37 C38 177.59(18)
C36 C37 C38 C39 -1.8(3)
C36 C37 C38 C42 177.43(18)
C37 C38 C39 C40 1.9(3)
C42 C38 C39 C40 -177.36(18)
C38 C39 C40 C35 0.6(3)
C38 C39 C40 C43 -175.92(17)
C36 C35 C40 C39 -3.3(3)
N5 C35 C40 C39 177.01(16)
C36 C35 C40 C43 173.21(17)
N5 C35 C40 C43 -6.5(3)
C31 C30 C44 C45 -2.3(3)
C32 N4 C45 C44 5.9(3)
Fe2 N4 C45 C44 -175.21(14)
C32 N4 C45 C46 -173.55(15)
Fe2 N4 C45 C46 5.3(2)
C30 C44 C45 N4 -2.2(3)
C30 C44 C45 C46 177.13(19)
C48 N6 C46 C45 178.41(15)
Fe2 N6 C46 C45 -2.8(2)
C48 N6 C46 C47 -0.3(3)
Fe2 N6 C46 C47 178.50(14)
N4 C45 C46 N6 -1.4(2)
C44 C45 C46 N6 179.22(18)
N4 C45 C46 C47 177.38(16)
C44 C45 C46 C47 -2.0(3)
C46 N6 C48 C49 87.0(2)
Fe2 N6 C48 C49 -91.67(18)
C46 N6 C48 C53 -92.3(2)
Fe2 N6 C48 C53 88.96(19)
C53 C48 C49 C50 -1.2(3)
N6 C48 C49 C50 179.47(16)
C53 C48 C49 C54 178.09(18)
N6 C48 C49 C54 -1.3(3)
C48 C49 C50 C51 0.3(3)
C54 C49 C50 C51 -178.94(19)
C49 C50 C51 C52 0.1(3)
C49 C50 C51 C55 178.7(2)
C50 C51 C52 C53 0.2(3)
C55 C51 C52 C53 -178.4(2)
C51 C52 C53 C48 -1.0(3)
C51 C52 C53 C56 176.71(19)
C49 C48 C53 C52 1.5(3)
N6 C48 C53 C52 -179.14(16)
C49 C48 C53 C56 -176.23(17)
N6 C48 C53 C56 3.1(3)
